data_2014206
loop_
_publ_author_name
'Butikofer, Jeffrey L.'
'Kalberer, Eric W.'
'Schuster, William C.'
'Roddick, Dean M.'

_publ_section_title
;
 Dichloro(norbornadiene)platinum(II): a comparison with
 dichloro(cyclooctadiene)platinum(II)
;
_journal_issue 7
_journal_name_full 'Acta Crystallographica Section C'
_journal_page_first m353
_journal_page_last m354
_journal_paper_doi 10.1107/S0108270104012491
_journal_volume 60
_journal_year 2004
_chemical_formula_iupac '[Pt1 Cl2 (C7 H8)]'
_chemical_formula_moiety 'C7 H8 Cl2 Pt1'
_chemical_formula_sum 'C7 H8 Cl2 Pt'
_chemical_formula_weight 358.12
_chemical_name_common Dichloro(norbornadiene)platinum(II)
_chemical_name_systematic
;
(bicyclo[2.2.1]hepta-2,5-diene)dichloroplatinum(II)
;
_space_group_IT_number 15
_symmetry_cell_setting monoclinic
_symmetry_space_group_name_Hall '-C 2yc'
_symmetry_space_group_name_H-M 'C 1 2/c 1'
_atom_sites_solution_hydrogens geom
_atom_sites_solution_primary direct
_atom_sites_solution_secondary difmap
_audit_creation_method SHELXL97
_cell_angle_alpha 90.00
_cell_angle_beta 120.507(12)
_cell_angle_gamma 90.00
_cell_formula_units_Z 8
_cell_length_a 12.8717(17)
_cell_length_b 11.5173(12)
_cell_length_c 12.6441(13)
_cell_measurement_reflns_used 35
_cell_measurement_temperature 298(2)
_cell_measurement_theta_max 12.48
_cell_measurement_theta_min 4.75
_cell_volume 1615.0(4)
_computing_cell_refinement XSCANS
_computing_data_collection 'XSCANS (Bruker, 1997)'
_computing_data_reduction 'SHELXTL (Bruker, 1997)'
_computing_molecular_graphics SHELXTL
_computing_publication_material SHELXTL
_computing_structure_refinement 'SHELXL97 (Sheldrick, 1997)'
_computing_structure_solution 'SHELXS97 (Sheldrick, 1990)'
_diffrn_ambient_temperature 298(2)
_diffrn_measured_fraction_theta_full 0.991
_diffrn_measured_fraction_theta_max 0.991
_diffrn_measurement_device_type 'Bruker P4'
_diffrn_measurement_method \w
_diffrn_radiation_monochromator graphite
_diffrn_radiation_type MoK\a
_diffrn_radiation_wavelength 0.71073
_diffrn_reflns_av_R_equivalents 0.0550
_diffrn_reflns_av_sigmaI/netI 0.0445
_diffrn_reflns_limit_h_max 16
_diffrn_reflns_limit_h_min -1
_diffrn_reflns_limit_k_max 14
_diffrn_reflns_limit_k_min -1
_diffrn_reflns_limit_l_max 14
_diffrn_reflns_limit_l_min -16
_diffrn_reflns_number 2291
_diffrn_reflns_theta_full 27.50
_diffrn_reflns_theta_max 27.50
_diffrn_reflns_theta_min 2.55
_diffrn_standards_decay_% 1
_diffrn_standards_interval_count 97
_diffrn_standards_number 3
_exptl_absorpt_coefficient_mu 17.953
_exptl_absorpt_correction_T_max 0.2371
_exptl_absorpt_correction_T_min 0.0804
_exptl_absorpt_correction_type '\y scan'
_exptl_absorpt_process_details '(SHELXL97; Sheldrick, 1997)'
_exptl_crystal_colour colorless
_exptl_crystal_density_diffrn 2.946
_exptl_crystal_density_meas ?
_exptl_crystal_density_method 'not measured'
_exptl_crystal_description 'rectangular prism'
_exptl_crystal_F_000 1296
_exptl_crystal_size_max 0.52
_exptl_crystal_size_mid 0.12
_exptl_crystal_size_min 0.08
_refine_diff_density_max 2.003
_refine_diff_density_min -2.244
_refine_ls_extinction_method none
_refine_ls_goodness_of_fit_ref 1.056
_refine_ls_hydrogen_treatment constr
_refine_ls_matrix_type full
_refine_ls_number_parameters 91
_refine_ls_number_reflns 1843
_refine_ls_number_restraints 0
_refine_ls_restrained_S_all 1.056
_refine_ls_R_factor_all 0.0441
_refine_ls_R_factor_gt 0.0352
_refine_ls_shift/su_max 0.000
_refine_ls_shift/su_mean 0.000
_refine_ls_structure_factor_coef Fsqd
_refine_ls_weighting_details 'calc w =1 /[\s^2^(Fo^2^)+(0.0552P)^2^] where P=(Fo^2^+2Fc^2^)/3'
_refine_ls_weighting_scheme calc
_refine_ls_wR_factor_gt 0.0849
_refine_ls_wR_factor_ref 0.0900
_reflns_number_gt 1559
_reflns_number_total 1843
_reflns_threshold_expression I>2\s(I)
_cod_data_source_file na1667.cif
_cod_data_source_block I
_cod_depositor_comments
;
The following automatic conversions were performed:

'_exptl_crystal_density_meas' value 'not measured' was changed to '?'
- the value is perceived as not measured.

Automatic conversion script
Id: cif_fix_values 3008 2015-01-20 13:52:24Z robertas 
;
_cod_original_cell_volume 1615.0(3)
_cod_original_sg_symbol_H-M 'C 2/c'
_cod_original_formula_sum 'C7 H8 Cl2 Pt1'
_cod_database_code 2014206
_cod_database_fobs_code 2014206

loop_
_symmetry_equiv_pos_as_xyz
'x, y, z'
'-x, y, -z+1/2'
'x+1/2, y+1/2, z'
'-x+1/2, y+1/2, -z+1/2'
'-x, -y, -z'
'x, -y, z-1/2'
'-x+1/2, -y+1/2, -z'
'x+1/2, -y+1/2, z-1/2'

loop_
_atom_site_label
_atom_site_fract_x
_atom_site_fract_y
_atom_site_fract_z
_atom_site_U_iso_or_equiv
_atom_site_adp_type
_atom_site_calc_flag
_atom_site_refinement_flags
_atom_site_occupancy
_atom_site_disorder_assembly
_atom_site_disorder_group
_atom_site_type_symbol
Pt1 0.13972(2) 0.35839(2) 0.04013(2) 0.02254(12) Uani d . 1 . . Pt
Cl1 0.17622(18) 0.4248(2) -0.11005(18) 0.0372(4) Uani d . 1 . . Cl
Cl2 0.30434(18) 0.45664(18) 0.19149(19) 0.0382(5) Uani d . 1 . . Cl
C1 0.1149(7) 0.2400(7) 0.1566(7) 0.0314(18) Uani d . 1 . . C
H1A 0.1797 0.2186 0.2390 0.038 Uiso calc R 1 . . H
C2 0.0411(8) 0.3364(7) 0.1333(8) 0.0338(19) Uani d . 1 . . C
H2A 0.0496 0.3890 0.1981 0.041 Uiso calc R 1 . . H
C3 -0.0808(8) 0.3064(8) 0.0211(9) 0.0371(19) Uani d . 1 . . C
H3A -0.1504 0.3534 0.0064 0.045 Uiso calc R 1 . . H
C4 -0.0452(7) 0.3083(8) -0.0774(8) 0.0320(17) Uani d . 1 . . C
H4A -0.0967 0.3411 -0.1594 0.038 Uiso calc R 1 . . H
C5 0.0280(7) 0.2123(8) -0.0555(7) 0.0311(17) Uani d . 1 . . C
H5A 0.0327 0.1713 -0.1208 0.037 Uiso calc R 1 . . H
C6 0.0397(8) 0.1509(7) 0.0570(9) 0.0353(19) Uani d . 1 . . C
H6A 0.0676 0.0701 0.0713 0.042 Uiso calc R 1 . . H
C7 -0.0878(8) 0.1761(8) 0.0369(10) 0.040(2) Uani d . 1 . . C
H7C -0.1517 0.1390 -0.0361 0.048 Uiso calc R 1 . . H
H7A -0.0946 0.1567 0.1078 0.048 Uiso calc R 1 . . H

loop_
_atom_site_aniso_label
_atom_site_aniso_U_11
_atom_site_aniso_U_22
_atom_site_aniso_U_33
_atom_site_aniso_U_12
_atom_site_aniso_U_13
_atom_site_aniso_U_23
Pt1 0.01997(17) 0.02581(18) 0.01700(18) -0.00235(11) 0.00585(13) -0.00180(11)
Cl1 0.0378(10) 0.0506(12) 0.0246(9) -0.0057(10) 0.0170(8) -0.0008(9)
Cl2 0.0333(10) 0.0415(11) 0.0264(9) -0.0129(8) 0.0054(8) -0.0085(9)
C1 0.032(4) 0.040(4) 0.011(3) -0.004(3) 0.002(3) 0.008(3)
C2 0.043(5) 0.034(4) 0.034(5) -0.013(4) 0.027(4) -0.013(4)
C3 0.027(4) 0.037(5) 0.048(5) 0.002(4) 0.020(4) 0.006(4)
C4 0.016(3) 0.046(5) 0.022(4) -0.009(3) 0.000(3) -0.003(4)
C5 0.024(4) 0.041(5) 0.018(4) -0.007(3) 0.003(3) -0.008(3)
C6 0.038(5) 0.020(4) 0.047(6) -0.007(3) 0.021(4) 0.000(3)
C7 0.039(5) 0.038(5) 0.045(6) -0.007(4) 0.023(5) 0.002(4)

loop_
_atom_type_symbol
_atom_type_description
_atom_type_scat_dispersion_real
_atom_type_scat_dispersion_imag
_atom_type_scat_source
C C 0.0033 0.0016 'International Tables Vol C Tables 4.2.6.8 and 6.1.1.4'
H H 0.0000 0.0000 'International Tables Vol C Tables 4.2.6.8 and 6.1.1.4'
Cl Cl 0.1484 0.1585 'International Tables Vol C Tables 4.2.6.8 and 6.1.1.4'
Pt Pt -1.7033 8.3905 'International Tables Vol C Tables 4.2.6.8 and 6.1.1.4'

loop_
_geom_angle_atom_site_label_1
_geom_angle_atom_site_label_2
_geom_angle_atom_site_label_3
_geom_angle
_geom_angle_publ_flag
C2 Pt1 C5 78.5(3) no
C2 Pt1 C1 37.9(3) no
C5 Pt1 C1 66.2(3) yes
C2 Pt1 C4 65.8(3) yes
C5 Pt1 C4 37.7(3) no
C1 Pt1 C4 78.8(3) no
C2 Pt1 Cl2 98.8(2) yes
C5 Pt1 Cl2 157.5(2) no
C1 Pt1 Cl2 97.8(2) yes
C4 Pt1 Cl2 159.2(2) no
C2 Pt1 Cl1 156.7(3) no
C5 Pt1 Cl1 98.9(2) yes
C1 Pt1 Cl1 159.9(2) no
C4 Pt1 Cl1 97.9(2) yes
Cl2 Pt1 Cl1 92.02(8) yes
C2 C1 C6 106.4(7) no
C2 C1 Pt1 70.8(5) no
C6 C1 Pt1 96.5(5) no
C2 C1 H1A 123.2 no
C6 C1 H1A 123.2 no
Pt1 C1 H1A 123.2 no
C1 C2 C3 106.6(7) no
C1 C2 Pt1 71.3(5) no
C3 C2 Pt1 97.6(5) no
C1 C2 H2A 122.8 no
C3 C2 H2A 122.8 no
Pt1 C2 H2A 122.8 no
C7 C3 C2 101.7(7) no
C7 C3 C4 100.5(8) no
C2 C3 C4 99.3(6) no
C7 C3 H3A 117.4 no
C2 C3 H3A 117.4 no
C4 C3 H3A 117.4 no
C5 C4 C3 106.3(7) no
C5 C4 Pt1 71.0(4) no
C3 C4 Pt1 97.2(5) no
C5 C4 H4A 123.0 no
C3 C4 H4A 123.0 no
Pt1 C4 H4A 123.0 no
C4 C5 C6 107.0(7) no
C4 C5 Pt1 71.3(5) no
C6 C5 Pt1 96.8(5) no
C4 C5 H5A 122.9 no
C6 C5 H5A 122.9 no
Pt1 C5 H5A 122.9 no
C5 C6 C1 100.2(6) no
C5 C6 C7 99.4(7) no
C1 C6 C7 100.6(7) no
C5 C6 H6A 117.7 no
C1 C6 H6A 117.7 no
C7 C6 H6A 117.7 no
C3 C7 C6 94.5(6) no
C3 C7 H7C 112.8 no
C6 C7 H7C 112.8 no
C3 C7 H7A 112.8 no
C6 C7 H7A 112.8 no
H7C C7 H7A 110.3 no

loop_
_geom_bond_atom_site_label_1
_geom_bond_atom_site_label_2
_geom_bond_site_symmetry_2
_geom_bond_distance
_geom_bond_publ_flag
Pt1 C2 . 2.140(8) yes
Pt1 C5 . 2.144(8) yes
Pt1 C1 . 2.146(7) yes
Pt1 C4 . 2.148(7) yes
Pt1 Cl2 . 2.3056(19) yes
Pt1 Cl1 . 2.3058(19) yes
C1 C2 . 1.391(12) yes
C1 C6 . 1.529(11) no
C1 H1A . 0.9800 no
C2 C3 . 1.528(13) no
C2 H2A . 0.9800 no
C3 C7 . 1.522(12) no
C3 C4 . 1.530(12) no
C3 H3A . 0.9800 no
C4 C5 . 1.386(12) yes
C4 H4A . 0.9800 no
C5 C6 . 1.525(12) no
C5 H5A . 0.9800 no
C6 C7 . 1.555(12) no
C6 H6A . 0.9800 no
C7 H7C . 0.9700 no
C7 H7A . 0.9700 no
